data_4030213
loop_
_publ_author_name
'Lin, Hsin-Hui'
'Lee, Kuan-Yi'
'Chen, Yin-An'
'Liu, Chi-Fan'
'Yeh, Ming-Chang P'

_publ_section_title
;
 Diastereoselective synthesis of
 2-arylmethylene-6-hydroxyspiro[4.5]deca-7-ones via
 FeCl3&#x00B7;6H2O-catalyzed spiroannulation/hydride transfer of
 6-(5-arylpent-4-yn-1-yl)-7-oxabicyclo[4.1.0]heptan-2-ols.
;
_journal_issue 23
_journal_name_full 'The Journal of organic chemistry'
_journal_page_first 11802
_journal_page_last 11811
_journal_paper_doi 10.1021/jo5023266
_journal_volume 79
_journal_year 2014
_chemical_formula_moiety 'C26 H26 O3'
_chemical_formula_sum 'C26 H26 O3'
_chemical_formula_weight 386.47
_chemical_name_systematic
;
 ?
;
_space_group_IT_number 2
_symmetry_cell_setting triclinic
_symmetry_space_group_name_Hall '-P 1'
_symmetry_space_group_name_H-M 'P -1'
_atom_sites_solution_hydrogens geom
_atom_sites_solution_primary direct
_atom_sites_solution_secondary difmap
_audit_creation_method SHELXL-97
_cell_angle_alpha 64.623(3)
_cell_angle_beta 72.520(4)
_cell_angle_gamma 80.615(3)
_cell_formula_units_Z 4
_cell_length_a 10.0910(6)
_cell_length_b 14.2700(8)
_cell_length_c 16.4485(9)
_cell_measurement_reflns_used 0
_cell_measurement_temperature 200(2)
_cell_measurement_theta_max 0
_cell_measurement_theta_min 0
_cell_volume 2039.6(2)
_computing_molecular_graphics 'Ortep-3 for Windows (Farrugia, 1997)'
_computing_publication_material 'WinGX publication routines (Farrugia, 1999)'
_computing_structure_refinement 'SHELXL-97 (Sheldrick, 1997)'
_computing_structure_solution 'SHELXS-86 (Sheldrick, 1986)'
_diffrn_ambient_temperature 200(2)
_diffrn_measured_fraction_theta_full 0.993
_diffrn_measured_fraction_theta_max 0.993
_diffrn_radiation_monochromator graphite
_diffrn_radiation_source 'fine-focus sealed tube'
_diffrn_radiation_type MoK\a
_diffrn_radiation_wavelength 0.71073
_diffrn_reflns_av_R_equivalents 0.0372
_diffrn_reflns_av_sigmaI/netI 0.0563
_diffrn_reflns_limit_h_max 12
_diffrn_reflns_limit_h_min -11
_diffrn_reflns_limit_k_max 16
_diffrn_reflns_limit_k_min -16
_diffrn_reflns_limit_l_max 19
_diffrn_reflns_limit_l_min -19
_diffrn_reflns_number 18260
_diffrn_reflns_theta_full 25.08
_diffrn_reflns_theta_max 25.08
_diffrn_reflns_theta_min 1.42
_exptl_absorpt_coefficient_mu 0.081
_exptl_absorpt_correction_T_max 0.9936
_exptl_absorpt_correction_T_min 0.9769
_exptl_absorpt_correction_type multi-scan
_exptl_crystal_colour colorless
_exptl_crystal_density_diffrn 1.259
_exptl_crystal_density_method 'not measured'
_exptl_crystal_description prism
_exptl_crystal_F_000 824
_exptl_crystal_size_max 0.29
_exptl_crystal_size_mid 0.12
_exptl_crystal_size_min 0.08
_refine_diff_density_max 0.205
_refine_diff_density_min -0.230
_refine_diff_density_rms 0.038
_refine_ls_extinction_method none
_refine_ls_goodness_of_fit_ref 1.014
_refine_ls_hydrogen_treatment constr
_refine_ls_matrix_type full
_refine_ls_number_parameters 523
_refine_ls_number_reflns 7191
_refine_ls_number_restraints 0
_refine_ls_restrained_S_all 1.014
_refine_ls_R_factor_all 0.0857
_refine_ls_R_factor_gt 0.0456
_refine_ls_shift/su_max 0.000
_refine_ls_shift/su_mean 0.000
_refine_ls_structure_factor_coef Fsqd
_refine_ls_weighting_details 'calc w=1/[\s^2^(Fo^2^)+(0.0514P)^2^+0.3164P] where P=(Fo^2^+2Fc^2^)/3'
_refine_ls_weighting_scheme calc
_refine_ls_wR_factor_gt 0.1012
_refine_ls_wR_factor_ref 0.1193
_reflns_number_gt 4673
_reflns_number_total 7191
_reflns_threshold_expression >2sigma(I)
_cod_data_source_file jo5023266_si_007.cif
_cod_data_source_block a16275a
_cod_depositor_comments 'Adding full bibliography for 4030212--4030218.cif.'
_cod_database_code 4030213

loop_
_symmetry_equiv_pos_as_xyz
'x, y, z'
'-x, -y, -z'

loop_
_atom_site_label
_atom_site_type_symbol
_atom_site_fract_x
_atom_site_fract_y
_atom_site_fract_z
_atom_site_U_iso_or_equiv
_atom_site_adp_type
_atom_site_occupancy
_atom_site_symmetry_multiplicity
_atom_site_calc_flag
_atom_site_refinement_flags
C1 C 0.9005(2) 0.28394(12) 0.83731(12) 0.0252(4) Uani 1 1 d .
H1 H 0.9815 0.3150 0.7832 0.030 Uiso 1 1 calc R
C2 C 0.9438(2) 0.17416(13) 0.89524(13) 0.0283(5) Uani 1 1 d .
C3 C 0.9781(2) 0.09982(14) 0.84892(13) 0.0360(5) Uani 1 1 d .
H3A H 0.9886 0.0286 0.8957 0.043 Uiso 1 1 calc R
H3B H 1.0677 0.1175 0.8009 0.043 Uiso 1 1 calc R
C4 C 0.8649(2) 0.10307(14) 0.80349(13) 0.0380(5) Uani 1 1 d .
H4A H 0.8979 0.0627 0.7645 0.046 Uiso 1 1 calc R
H4B H 0.7812 0.0702 0.8526 0.046 Uiso 1 1 calc R
C5 C 0.8267(2) 0.21404(13) 0.74336(12) 0.0317(5) Uani 1 1 d .
H5A H 0.7514 0.2130 0.7167 0.038 Uiso 1 1 calc R
H5B H 0.9085 0.2445 0.6910 0.038 Uiso 1 1 calc R
C6 C 0.77860(19) 0.28302(13) 0.79832(12) 0.0241(4) Uani 1 1 d .
C7 C 0.6463(2) 0.24354(14) 0.87778(12) 0.0330(5) Uani 1 1 d .
H7A H 0.5913 0.2050 0.8623 0.040 Uiso 1 1 calc R
H7B H 0.6715 0.1963 0.9363 0.040 Uiso 1 1 calc R
C8 C 0.5619(2) 0.33777(14) 0.88956(13) 0.0385(5) Uani 1 1 d .
H8A H 0.5727 0.3443 0.9448 0.046 Uiso 1 1 calc R
H8B H 0.4620 0.3308 0.8981 0.046 Uiso 1 1 calc R
C9 C 0.6172(2) 0.43324(14) 0.80093(12) 0.0344(5) Uani 1 1 d .
H9A H 0.5436 0.4673 0.7680 0.041 Uiso 1 1 calc R
H9B H 0.6491 0.4840 0.8166 0.041 Uiso 1 1 calc R
C10 C 0.73705(19) 0.39471(13) 0.74067(12) 0.0246(4) Uani 1 1 d .
C11 C 0.7976(2) 0.44507(13) 0.65020(12) 0.0287(5) Uani 1 1 d .
H11 H 0.8669 0.4057 0.6231 0.034 Uiso 1 1 calc R
C12 C 0.77317(19) 0.55236(13) 0.58629(12) 0.0264(4) Uani 1 1 d .
C13 C 0.7091(2) 0.63193(14) 0.61443(13) 0.0356(5) Uani 1 1 d .
H13 H 0.6738 0.6165 0.6790 0.043 Uiso 1 1 calc R
C14 C 0.6959(2) 0.73200(14) 0.55088(13) 0.0373(5) Uani 1 1 d .
H14 H 0.6530 0.7844 0.5725 0.045 Uiso 1 1 calc R
C15 C 0.7442(2) 0.75790(13) 0.45552(12) 0.0278(5) Uani 1 1 d .
C16 C 0.8061(2) 0.67951(14) 0.42635(13) 0.0325(5) Uani 1 1 d .
H16 H 0.8386 0.6948 0.3616 0.039 Uiso 1 1 calc R
C17 C 0.8210(2) 0.57915(14) 0.49060(12) 0.0316(5) Uani 1 1 d .
H17 H 0.8651 0.5271 0.4689 0.038 Uiso 1 1 calc R
C18 C 0.7311(2) 0.86387(15) 0.39131(13) 0.0314(5) Uani 1 1 d .
C19 C 0.7194(2) 0.95434(15) 0.34241(13) 0.0312(5) Uani 1 1 d .
C20 C 0.7013(2) 1.06421(14) 0.29120(12) 0.0292(5) Uani 1 1 d .
C21 C 0.6593(2) 1.12802(15) 0.33975(13) 0.0421(6) Uani 1 1 d .
H21 H 0.6446 1.0981 0.4055 0.051 Uiso 1 1 calc R
C22 C 0.6385(2) 1.23359(15) 0.29430(13) 0.0445(6) Uani 1 1 d .
H22 H 0.6101 1.2757 0.3287 0.053 Uiso 1 1 calc R
C23 C 0.6591(2) 1.27819(14) 0.19874(13) 0.0335(5) Uani 1 1 d .
C24 C 0.6553(3) 1.43590(15) 0.06305(14) 0.0490(6) Uani 1 1 d .
H24A H 0.6341 1.5103 0.0465 0.073 Uiso 1 1 calc R
H24B H 0.5937 1.4084 0.0431 0.073 Uiso 1 1 calc R
H24C H 0.7522 1.4251 0.0319 0.073 Uiso 1 1 calc R
C25 C 0.70312(19) 1.21690(13) 0.14835(12) 0.0289(5) Uani 1 1 d .
H25 H 0.7187 1.2472 0.0825 0.035 Uiso 1 1 calc R
C26 C 0.72419(19) 1.11047(13) 0.19526(12) 0.0289(5) Uani 1 1 d .
H26 H 0.7550 1.0686 0.1607 0.035 Uiso 1 1 calc R
C27 C 0.0522(2) 1.21105(13) 0.16289(12) 0.0275(5) Uani 1 1 d .
H27 H -0.0294 1.1805 0.2167 0.033 Uiso 1 1 calc R
C28 C 0.0114(2) 1.32084(14) 0.10463(13) 0.0314(5) Uani 1 1 d .
C29 C -0.0198(2) 1.39679(14) 0.14966(14) 0.0407(6) Uani 1 1 d .
H29A H -0.1101 1.3812 0.1972 0.049 Uiso 1 1 calc R
H29B H -0.0280 1.4679 0.1020 0.049 Uiso 1 1 calc R
C30 C 0.0928(2) 1.39243(14) 0.19544(14) 0.0448(6) Uani 1 1 d .
H30A H 0.0607 1.4329 0.2344 0.054 Uiso 1 1 calc R
H30B H 0.1775 1.4241 0.1468 0.054 Uiso 1 1 calc R
C31 C 0.1276(2) 1.28070(14) 0.25582(13) 0.0386(5) Uani 1 1 d .
H31A H 0.0446 1.2516 0.3075 0.046 Uiso 1 1 calc R
H31B H 0.2025 1.2803 0.2834 0.046 Uiso 1 1 calc R
C32 C 0.1743(2) 1.21103(13) 0.20179(12) 0.0264(4) Uani 1 1 d .
C33 C 0.3076(2) 1.24888(15) 0.12191(13) 0.0396(5) Uani 1 1 d .
H33A H 0.2839 1.2908 0.0618 0.048 Uiso 1 1 calc R
H33B H 0.3608 1.2917 0.1342 0.048 Uiso 1 1 calc R
C34 C 0.3913(2) 1.15083(15) 0.11975(13) 0.0400(5) Uani 1 1 d .
H34A H 0.4914 1.1646 0.0910 0.048 Uiso 1 1 calc R
H34B H 0.3579 1.1219 0.0848 0.048 Uiso 1 1 calc R
C35 C 0.3657(2) 1.07760(15) 0.22222(13) 0.0362(5) Uani 1 1 d .
H35A H 0.3791 1.0043 0.2299 0.043 Uiso 1 1 calc R
H35B H 0.4293 1.0909 0.2514 0.043 Uiso 1 1 calc R
C36 C 0.2169(2) 1.10166(13) 0.26438(12) 0.0261(4) Uani 1 1 d .
C37 C 0.1320(2) 1.04022(13) 0.34286(12) 0.0284(5) Uani 1 1 d .
H37 H 0.0402 1.0673 0.3594 0.034 Uiso 1 1 calc R
C38 C 0.1656(2) 0.93478(13) 0.40659(11) 0.0266(4) Uani 1 1 d .
C39 C 0.0626(2) 0.86148(14) 0.45422(12) 0.0320(5) Uani 1 1 d .
H39 H -0.0291 0.8815 0.4471 0.038 Uiso 1 1 calc R
C40 C 0.0910(2) 0.76038(14) 0.51155(12) 0.0344(5) Uani 1 1 d .
H40 H 0.0195 0.7117 0.5418 0.041 Uiso 1 1 calc R
C41 C 0.2237(2) 0.72926(14) 0.52526(12) 0.0323(5) Uani 1 1 d .
C42 C 0.3266(2) 0.80256(15) 0.47981(12) 0.0354(5) Uani 1 1 d .
H42 H 0.4174 0.7831 0.4889 0.042 Uiso 1 1 calc R
C43 C 0.2979(2) 0.90295(15) 0.42184(12) 0.0334(5) Uani 1 1 d .
H43 H 0.3696 0.9515 0.3916 0.040 Uiso 1 1 calc R
C44 C 0.2560(2) 0.62473(16) 0.58537(13) 0.0385(5) Uani 1 1 d .
C45 C 0.2844(2) 0.53804(16) 0.63501(14) 0.0396(5) Uani 1 1 d .
C46 C 0.3168(2) 0.43156(14) 0.69062(13) 0.0340(5) Uani 1 1 d .
C47 C 0.4235(2) 0.37457(16) 0.65289(14) 0.0430(6) Uani 1 1 d .
H47 H 0.4803 0.4080 0.5916 0.052 Uiso 1 1 calc R
C48 C 0.4475(2) 0.27107(16) 0.70316(14) 0.0416(6) Uani 1 1 d .
H48 H 0.5201 0.2333 0.6764 0.050 Uiso 1 1 calc R
C49 C 0.3663(2) 0.22150(14) 0.79267(14) 0.0342(5) Uani 1 1 d .
C50 C 0.3231(3) 0.06303(15) 0.92964(14) 0.0522(6) Uani 1 1 d .
H50A H 0.3565 -0.0098 0.9517 0.078 Uiso 1 1 calc R
H50B H 0.2240 0.0668 0.9328 0.078 Uiso 1 1 calc R
H50C H 0.3368 0.0944 0.9689 0.078 Uiso 1 1 calc R
C51 C 0.2630(2) 0.27641(14) 0.83272(13) 0.0352(5) Uani 1 1 d .
H51 H 0.2090 0.2430 0.8949 0.042 Uiso 1 1 calc R
C52 C 0.2386(2) 0.38113(14) 0.78122(14) 0.0367(5) Uani 1 1 d .
H52 H 0.1670 0.4189 0.8087 0.044 Uiso 1 1 calc R
O1 O 0.86518(14) 0.34606(9) 0.88884(8) 0.0336(3) Uani 1 1 d .
H1' H 0.9083 0.3171 0.9398 0.040 Uiso 1 1 d R
H4' H 0.0391 1.1774 0.0603 0.040 Uiso 1 1 d R
O2 O 0.94988(15) 0.15021(9) 0.97458(9) 0.0381(4) Uani 1 1 d .
O3 O 0.63471(16) 1.38360(10) 0.16096(9) 0.0475(4) Uani 1 1 d .
O4 O 0.08822(15) 1.14892(9) 0.11127(9) 0.0372(4) Uani 1 1 d .
O5 O 0.00389(15) 1.34479(10) 0.02550(9) 0.0434(4) Uani 1 1 d .
O6 O 0.39841(16) 0.11746(10) 0.83627(10) 0.0473(4) Uani 1 1 d .

loop_
_atom_site_aniso_label
_atom_site_aniso_U_11
_atom_site_aniso_U_22
_atom_site_aniso_U_33
_atom_site_aniso_U_23
_atom_site_aniso_U_13
_atom_site_aniso_U_12
C1 0.0316(12) 0.0203(10) 0.0239(10) -0.0087(8) -0.0073(8) -0.0015(8)
C2 0.0310(12) 0.0260(10) 0.0254(11) -0.0076(8) -0.0077(9) -0.0013(8)
C3 0.0514(15) 0.0236(10) 0.0318(11) -0.0111(9) -0.0143(10) 0.0079(9)
C4 0.0605(16) 0.0243(11) 0.0333(11) -0.0135(9) -0.0161(10) 0.0005(10)
C5 0.0454(14) 0.0255(10) 0.0265(11) -0.0103(8) -0.0131(9) -0.0006(9)
C6 0.0282(12) 0.0204(10) 0.0225(10) -0.0071(8) -0.0078(8) 0.0001(8)
C7 0.0344(13) 0.0291(11) 0.0290(11) -0.0054(9) -0.0064(9) -0.0062(9)
C8 0.0348(14) 0.0370(12) 0.0361(12) -0.0128(9) -0.0001(10) -0.0041(10)
C9 0.0389(14) 0.0326(11) 0.0273(11) -0.0093(9) -0.0090(9) 0.0033(9)
C10 0.0281(12) 0.0223(10) 0.0245(10) -0.0089(8) -0.0096(8) -0.0003(8)
C11 0.0319(12) 0.0249(10) 0.0275(11) -0.0089(8) -0.0101(9) 0.0037(8)
C12 0.0285(12) 0.0247(10) 0.0242(10) -0.0069(8) -0.0082(8) -0.0021(8)
C13 0.0525(15) 0.0259(11) 0.0236(10) -0.0064(9) -0.0092(9) -0.0002(10)
C14 0.0501(15) 0.0277(11) 0.0318(12) -0.0123(9) -0.0086(10) 0.0015(10)
C15 0.0288(12) 0.0253(10) 0.0263(10) -0.0038(8) -0.0113(9) -0.0040(8)
C16 0.0382(13) 0.0323(11) 0.0224(10) -0.0076(9) -0.0052(9) -0.0038(9)
C17 0.0355(13) 0.0277(11) 0.0287(11) -0.0110(9) -0.0056(9) 0.0003(9)
C18 0.0316(13) 0.0333(12) 0.0287(11) -0.0093(9) -0.0108(9) -0.0029(9)
C19 0.0311(13) 0.0303(12) 0.0283(11) -0.0076(9) -0.0088(9) -0.0008(9)
C20 0.0305(12) 0.0263(11) 0.0271(11) -0.0063(9) -0.0090(9) -0.0007(9)
C21 0.0598(17) 0.0351(12) 0.0239(11) -0.0069(9) -0.0079(10) -0.0018(10)
C22 0.0650(17) 0.0342(12) 0.0298(12) -0.0150(10) -0.0054(11) 0.0028(11)
C23 0.0349(13) 0.0252(11) 0.0333(12) -0.0075(9) -0.0074(9) 0.0026(9)
C24 0.0650(18) 0.0296(12) 0.0397(13) -0.0043(10) -0.0167(11) 0.0097(11)
C25 0.0307(12) 0.0301(11) 0.0222(10) -0.0074(8) -0.0066(8) -0.0012(9)
C26 0.0304(12) 0.0259(10) 0.0312(11) -0.0121(9) -0.0086(9) -0.0001(9)
C27 0.0327(12) 0.0224(10) 0.0283(10) -0.0103(8) -0.0088(9) -0.0016(8)
C28 0.0327(13) 0.0291(11) 0.0313(12) -0.0086(9) -0.0113(9) -0.0029(9)
C29 0.0549(16) 0.0266(11) 0.0385(12) -0.0125(9) -0.0141(11) 0.0052(10)
C30 0.0668(18) 0.0298(12) 0.0446(13) -0.0176(10) -0.0196(12) -0.0025(11)
C31 0.0555(16) 0.0296(11) 0.0376(12) -0.0157(9) -0.0187(11) -0.0015(10)
C32 0.0293(12) 0.0243(10) 0.0245(10) -0.0079(8) -0.0072(8) -0.0033(8)
C33 0.0361(14) 0.0399(12) 0.0331(12) -0.0043(9) -0.0074(10) -0.0088(10)
C34 0.0329(14) 0.0491(13) 0.0298(11) -0.0117(10) -0.0031(9) -0.0021(10)
C35 0.0319(13) 0.0396(12) 0.0315(11) -0.0099(9) -0.0084(9) 0.0010(9)
C36 0.0291(12) 0.0279(10) 0.0251(10) -0.0124(8) -0.0090(9) -0.0024(8)
C37 0.0307(12) 0.0281(11) 0.0269(10) -0.0123(8) -0.0079(9) 0.0022(9)
C38 0.0282(12) 0.0312(11) 0.0201(10) -0.0108(8) -0.0046(8) -0.0018(9)
C39 0.0300(13) 0.0370(12) 0.0246(10) -0.0083(9) -0.0062(9) -0.0029(9)
C40 0.0388(14) 0.0329(12) 0.0262(11) -0.0068(9) -0.0052(9) -0.0084(10)
C41 0.0438(14) 0.0309(11) 0.0212(10) -0.0103(9) -0.0086(9) 0.0010(10)
C42 0.0360(13) 0.0396(12) 0.0282(11) -0.0101(9) -0.0121(9) 0.0013(10)
C43 0.0349(13) 0.0369(12) 0.0252(11) -0.0067(9) -0.0084(9) -0.0083(9)
C44 0.0488(15) 0.0365(13) 0.0305(12) -0.0122(10) -0.0131(10) -0.0004(10)
C45 0.0468(15) 0.0363(13) 0.0371(12) -0.0119(10) -0.0166(11) -0.0030(10)
C46 0.0391(14) 0.0288(11) 0.0350(12) -0.0101(9) -0.0161(10) 0.0004(9)
C47 0.0430(15) 0.0473(14) 0.0299(12) -0.0083(10) -0.0097(10) 0.0015(11)
C48 0.0418(15) 0.0448(13) 0.0356(12) -0.0183(10) -0.0118(10) 0.0149(11)
C49 0.0401(14) 0.0281(11) 0.0367(12) -0.0120(9) -0.0191(10) 0.0069(9)
C50 0.0737(19) 0.0318(12) 0.0430(14) -0.0056(10) -0.0200(13) 0.0018(12)
C51 0.0382(14) 0.0285(11) 0.0351(12) -0.0105(9) -0.0071(10) -0.0025(9)
C52 0.0368(14) 0.0308(11) 0.0425(13) -0.0175(10) -0.0085(10) 0.0032(9)
O1 0.0487(10) 0.0267(7) 0.0335(8) -0.0167(6) -0.0196(7) 0.0069(6)
O2 0.0550(10) 0.0315(8) 0.0290(8) -0.0106(6) -0.0184(7) 0.0048(7)
O3 0.0692(12) 0.0250(8) 0.0381(9) -0.0093(6) -0.0110(8) 0.0097(7)
O4 0.0521(10) 0.0311(8) 0.0388(8) -0.0190(6) -0.0236(7) 0.0070(6)
O5 0.0592(11) 0.0342(8) 0.0366(9) -0.0090(7) -0.0213(7) 0.0004(7)
O6 0.0594(11) 0.0321(8) 0.0449(9) -0.0120(7) -0.0190(8) 0.0127(7)

loop_
_atom_type_symbol
_atom_type_description
_atom_type_scat_dispersion_real
_atom_type_scat_dispersion_imag
_atom_type_scat_source
C C 0.0033 0.0016 'International Tables Vol C Tables 4.2.6.8 and 6.1.1.4'
H H 0.0000 0.0000 'International Tables Vol C Tables 4.2.6.8 and 6.1.1.4'
O O 0.0106 0.0060 'International Tables Vol C Tables 4.2.6.8 and 6.1.1.4'

loop_
_geom_angle_atom_site_label_1
_geom_angle_atom_site_label_2
_geom_angle_atom_site_label_3
_geom_angle
O1 C1 C2 111.39(14)
O1 C1 C6 111.05(14)
C2 C1 C6 110.53(14)
O1 C1 H1 107.9
C2 C1 H1 107.9
C6 C1 H1 107.9
O2 C2 C3 123.30(16)
O2 C2 C1 120.55(16)
C3 C2 C1 116.15(16)
C2 C3 C4 111.39(16)
C2 C3 H3A 109.3
C4 C3 H3A 109.3
C2 C3 H3B 109.3
C4 C3 H3B 109.3
H3A C3 H3B 108.0
C5 C4 C3 111.54(16)
C5 C4 H4A 109.3
C3 C4 H4A 109.3
C5 C4 H4B 109.3
C3 C4 H4B 109.3
H4A C4 H4B 108.0
C4 C5 C6 112.59(14)
C4 C5 H5A 109.1
C6 C5 H5A 109.1
C4 C5 H5B 109.1
C6 C5 H5B 109.1
H5A C5 H5B 107.8
C10 C6 C5 114.17(14)
C10 C6 C7 103.46(14)
C5 C6 C7 111.94(14)
C10 C6 C1 109.23(14)
C5 C6 C1 107.26(15)
C7 C6 C1 110.78(14)
C8 C7 C6 107.68(14)
C8 C7 H7A 110.2
C6 C7 H7A 110.2
C8 C7 H7B 110.2
C6 C7 H7B 110.2
H7A C7 H7B 108.5
C7 C8 C9 107.05(15)
C7 C8 H8A 110.3
C9 C8 H8A 110.3
C7 C8 H8B 110.3
C9 C8 H8B 110.3
H8A C8 H8B 108.6
C10 C9 C8 106.55(15)
C10 C9 H9A 110.4
C8 C9 H9A 110.4
C10 C9 H9B 110.4
C8 C9 H9B 110.4
H9A C9 H9B 108.6
C11 C10 C9 127.56(16)
C11 C10 C6 123.05(16)
C9 C10 C6 109.34(14)
C10 C11 C12 129.68(18)
C10 C11 H11 115.2
C12 C11 H11 115.2
C17 C12 C13 116.68(16)
C17 C12 C11 118.71(16)
C13 C12 C11 124.57(16)
C14 C13 C12 121.61(18)
C14 C13 H13 119.2
C12 C13 H13 119.2
C13 C14 C15 121.22(18)
C13 C14 H14 119.4
C15 C14 H14 119.4
C16 C15 C14 117.91(16)
C16 C15 C18 122.53(17)
C14 C15 C18 119.55(17)
C17 C16 C15 120.67(17)
C17 C16 H16 119.7
C15 C16 H16 119.7
C16 C17 C12 121.88(17)
C16 C17 H17 119.1
C12 C17 H17 119.1
C19 C18 C15 175.6(2)
C18 C19 C20 175.0(2)
C26 C20 C21 117.87(17)
C26 C20 C19 123.22(17)
C21 C20 C19 118.91(17)
C22 C21 C20 121.30(18)
C22 C21 H21 119.3
C20 C21 H21 119.3
C21 C22 C23 120.06(19)
C21 C22 H22 120.0
C23 C22 H22 120.0
O3 C23 C22 115.11(17)
O3 C23 C25 124.94(17)
C22 C23 C25 119.95(17)
O3 C24 H24A 109.5
O3 C24 H24B 109.5
H24A C24 H24B 109.5
O3 C24 H24C 109.5
H24A C24 H24C 109.5
H24B C24 H24C 109.5
C23 C25 C26 119.27(17)
C23 C25 H25 120.4
C26 C25 H25 120.4
C20 C26 C25 121.52(17)
C20 C26 H26 119.2
C25 C26 H26 119.2
O4 C27 C28 111.39(15)
O4 C27 C32 110.35(15)
C28 C27 C32 110.25(14)
O4 C27 H27 108.2
C28 C27 H27 108.2
C32 C27 H27 108.2
O5 C28 C29 122.72(17)
O5 C28 C27 120.70(17)
C29 C28 C27 116.58(16)
C28 C29 C30 111.75(17)
C28 C29 H29A 109.3
C30 C29 H29A 109.3
C28 C29 H29B 109.3
C30 C29 H29B 109.3
H29A C29 H29B 107.9
C29 C30 C31 110.82(16)
C29 C30 H30A 109.5
C31 C30 H30A 109.5
C29 C30 H30B 109.5
C31 C30 H30B 109.5
H30A C30 H30B 108.1
C30 C31 C32 113.17(16)
C30 C31 H31A 108.9
C32 C31 H31A 108.9
C30 C31 H31B 108.9
C32 C31 H31B 108.9
H31A C31 H31B 107.8
C36 C32 C31 110.84(14)
C36 C32 C33 103.62(15)
C31 C32 C33 112.21(15)
C36 C32 C27 112.55(14)
C31 C32 C27 107.09(16)
C33 C32 C27 110.64(15)
C34 C33 C32 105.46(15)
C34 C33 H33A 110.7
C32 C33 H33A 110.7
C34 C33 H33B 110.7
C32 C33 H33B 110.7
H33A C33 H33B 108.8
C33 C34 C35 103.36(16)
C33 C34 H34A 111.1
C35 C34 H34A 111.1
C33 C34 H34B 111.1
C35 C34 H34B 111.1
H34A C34 H34B 109.1
C36 C35 C34 104.22(15)
C36 C35 H35A 110.9
C34 C35 H35A 110.9
C36 C35 H35B 110.9
C34 C35 H35B 110.9
H35A C35 H35B 108.9
C37 C36 C35 127.29(17)
C37 C36 C32 123.78(17)
C35 C36 C32 108.94(15)
C36 C37 C38 126.83(18)
C36 C37 H37 116.6
C38 C37 H37 116.6
C39 C38 C43 117.29(17)
C39 C38 C37 119.59(18)
C43 C38 C37 123.12(17)
C40 C39 C38 121.54(19)
C40 C39 H39 119.2
C38 C39 H39 119.2
C39 C40 C41 120.60(18)
C39 C40 H40 119.7
C41 C40 H40 119.7
C40 C41 C42 118.32(17)
C40 C41 C44 121.80(18)
C42 C41 C44 119.87(19)
C43 C42 C41 120.8(2)
C43 C42 H42 119.6
C41 C42 H42 119.6
C42 C43 C38 121.43(18)
C42 C43 H43 119.3
C38 C43 H43 119.3
C45 C44 C41 179.2(2)
C44 C45 C46 176.3(2)
C52 C46 C47 118.02(17)
C52 C46 C45 121.12(19)
C47 C46 C45 120.77(18)
C48 C47 C46 120.90(19)
C48 C47 H47 119.5
C46 C47 H47 119.5
C47 C48 C49 120.23(19)
C47 C48 H48 119.9
C49 C48 H48 119.9
O6 C49 C51 124.49(18)
O6 C49 C48 115.35(18)
C51 C49 C48 120.16(17)
O6 C50 H50A 109.5
O6 C50 H50B 109.5
H50A C50 H50B 109.5
O6 C50 H50C 109.5
H50A C50 H50C 109.5
H50B C50 H50C 109.5
C49 C51 C52 119.32(18)
C49 C51 H51 120.3
C52 C51 H51 120.3
C46 C52 C51 121.32(19)
C46 C52 H52 119.3
C51 C52 H52 119.3
C1 O1 H1' 110.0
C23 O3 C24 118.79(15)
C27 O4 H4' 109.5
C49 O6 C50 118.19(16)

loop_
_geom_bond_atom_site_label_1
_geom_bond_atom_site_label_2
_geom_bond_distance
C1 O1 1.411(2)
C1 C2 1.517(2)
C1 C6 1.553(2)
C1 H1 1.0000
C2 O2 1.218(2)
C2 C3 1.497(2)
C3 C4 1.527(3)
C3 H3A 0.9900
C3 H3B 0.9900
C4 C5 1.524(2)
C4 H4A 0.9900
C4 H4B 0.9900
C5 C6 1.538(2)
C5 H5A 0.9900
C5 H5B 0.9900
C6 C10 1.530(2)
C6 C7 1.541(2)
C7 C8 1.524(3)
C7 H7A 0.9900
C7 H7B 0.9900
C8 C9 1.533(2)
C8 H8A 0.9900
C8 H8B 0.9900
C9 C10 1.509(3)
C9 H9A 0.9900
C9 H9B 0.9900
C10 C11 1.336(2)
C11 C12 1.471(2)
C11 H11 0.9500
C12 C17 1.394(2)
C12 C13 1.397(3)
C13 C14 1.375(2)
C13 H13 0.9500
C14 C15 1.392(2)
C14 H14 0.9500
C15 C16 1.387(3)
C15 C18 1.438(2)
C16 C17 1.385(2)
C16 H16 0.9500
C17 H17 0.9500
C18 C19 1.202(2)
C19 C20 1.438(2)
C20 C26 1.385(2)
C20 C21 1.393(3)
C21 C22 1.378(3)
C21 H21 0.9500
C22 C23 1.381(3)
C22 H22 0.9500
C23 O3 1.371(2)
C23 C25 1.387(3)
C24 O3 1.419(2)
C24 H24A 0.9800
C24 H24B 0.9800
C24 H24C 0.9800
C25 C26 1.391(2)
C25 H25 0.9500
C26 H26 0.9500
C27 O4 1.412(2)
C27 C28 1.511(2)
C27 C32 1.549(3)
C27 H27 1.0000
C28 O5 1.219(2)
C28 C29 1.503(3)
C29 C30 1.522(3)
C29 H29A 0.9900
C29 H29B 0.9900
C30 C31 1.523(3)
C30 H30A 0.9900
C30 H30B 0.9900
C31 C32 1.534(2)
C31 H31A 0.9900
C31 H31B 0.9900
C32 C36 1.533(2)
C32 C33 1.547(3)
C33 C34 1.520(3)
C33 H33A 0.9900
C33 H33B 0.9900
C34 C35 1.522(2)
C34 H34A 0.9900
C34 H34B 0.9900
C35 C36 1.505(3)
C35 H35A 0.9900
C35 H35B 0.9900
C36 C37 1.334(2)
C37 C38 1.474(2)
C37 H37 0.9500
C38 C39 1.397(2)
C38 C43 1.399(3)
C39 C40 1.384(2)
C39 H39 0.9500
C40 C41 1.394(3)
C40 H40 0.9500
C41 C42 1.396(3)
C41 C44 1.442(3)
C42 C43 1.380(2)
C42 H42 0.9500
C43 H43 0.9500
C44 C45 1.199(3)
C45 C46 1.442(3)
C46 C52 1.386(3)
C46 C47 1.397(3)
C47 C48 1.371(3)
C47 H47 0.9500
C48 C49 1.382(3)
C48 H48 0.9500
C49 O6 1.376(2)
C49 C51 1.378(3)
C50 O6 1.417(2)
C50 H50A 0.9800
C50 H50B 0.9800
C50 H50C 0.9800
C51 C52 1.390(2)
C51 H51 0.9500
C52 H52 0.9500
O1 H1' 0.9632
O4 H4' 1.0020
